data_2229255
loop_
_publ_author_name
'Suleiman Gwaram, Nura'
'Ikmal Hisham, Nurul Azimah'
'Khaledi, Hamid'
'Mohd Ali, Hapipah'

_publ_section_title
;
 {2-Morpholino-<i>N</i>-[1-(2-pyridyl)ethylidene]ethanamine-\k^3^<i>N</i>,<i>N</i>',<i>N</i>''}bis(thiocyanato-\k<i>N</i>)zinc(II)
;
_journal_coeditor_code VM2068
_journal_issue 2
_journal_name_full 'Acta Crystallographica Section E'
_journal_page_first m131
_journal_paper_doi 10.1107/S1600536810053778
_journal_volume 67
_journal_year 2011
_chemical_formula_iupac '[Zn (N C S)2 (C13 H19 N3 O)]'
_chemical_formula_moiety 'C15 H19 N5 O S2 Zn'
_chemical_formula_sum 'C15 H19 N5 O S2 Zn'
_chemical_formula_weight 414.84
_chemical_name_systematic
;
{2-Morpholino-<i>N</i>-[1-(2-pyridyl)ethylidene]ethanamine-
\k^3^<i>N</i>,<i>N</i>',<i>N</i>''}bis(thiocyanato-\k<i>N</i>)zinc(II)
;
_space_group_IT_number 2
_symmetry_cell_setting triclinic
_symmetry_space_group_name_Hall '-P 1'
_symmetry_space_group_name_H-M 'P -1'
_atom_sites_solution_hydrogens geom
_atom_sites_solution_primary direct
_atom_sites_solution_secondary difmap
_audit_creation_method SHELXL-97
_cell_angle_alpha 112.7020(10)
_cell_angle_beta 91.4710(10)
_cell_angle_gamma 94.3560(10)
_cell_formula_units_Z 4
_cell_length_a 9.9203(2)
_cell_length_b 13.5659(2)
_cell_length_c 14.6957(2)
_cell_measurement_reflns_used 7261
_cell_measurement_temperature 100(2)
_cell_measurement_theta_max 30.54
_cell_measurement_theta_min 2.48
_cell_volume 1815.97(5)
_computing_cell_refinement 'SAINT (Bruker, 2007)'
_computing_data_collection 'APEX2 (Bruker, 2007)'
_computing_data_reduction 'SAINT (Bruker, 2007)'
_computing_molecular_graphics 'XSEED (Barbour, 2001)'
_computing_publication_material 'SHELXL97 (Sheldrick, 2008) and publCIF (Westrip, 2010)'
_computing_structure_refinement 'SHELXL97 (Sheldrick, 2008)'
_computing_structure_solution 'SHELXS97 (Sheldrick, 2008)'
_diffrn_ambient_temperature 100(2)
_diffrn_measured_fraction_theta_full 0.996
_diffrn_measured_fraction_theta_max 0.996
_diffrn_measurement_device_type 'Bruker APEXII CCD'
_diffrn_measurement_method '\f and \w'
_diffrn_radiation_monochromator graphite
_diffrn_radiation_source 'fine-focus sealed tube'
_diffrn_radiation_type MoK\a
_diffrn_radiation_wavelength 0.71073
_diffrn_reflns_av_R_equivalents 0.0203
_diffrn_reflns_av_sigmaI/netI 0.0299
_diffrn_reflns_limit_h_max 12
_diffrn_reflns_limit_h_min -12
_diffrn_reflns_limit_k_max 16
_diffrn_reflns_limit_k_min -16
_diffrn_reflns_limit_l_max 18
_diffrn_reflns_limit_l_min -17
_diffrn_reflns_number 15347
_diffrn_reflns_theta_full 26.00
_diffrn_reflns_theta_max 26.00
_diffrn_reflns_theta_min 2.06
_exptl_absorpt_coefficient_mu 1.594
_exptl_absorpt_correction_T_max 0.6913
_exptl_absorpt_correction_T_min 0.5540
_exptl_absorpt_correction_type multi-scan
_exptl_absorpt_process_details '(SADABS; Sheldrick, 1996)'
_exptl_crystal_colour yellow
_exptl_crystal_density_diffrn 1.517
_exptl_crystal_density_method 'not measured'
_exptl_crystal_description block
_exptl_crystal_F_000 856
_exptl_crystal_size_max 0.42
_exptl_crystal_size_mid 0.33
_exptl_crystal_size_min 0.25
_refine_diff_density_max 0.631
_refine_diff_density_min -0.272
_refine_ls_extinction_method none
_refine_ls_goodness_of_fit_ref 1.024
_refine_ls_hydrogen_treatment constr
_refine_ls_matrix_type full
_refine_ls_number_parameters 435
_refine_ls_number_reflns 7111
_refine_ls_number_restraints 5
_refine_ls_restrained_S_all 1.029
_refine_ls_R_factor_all 0.0337
_refine_ls_R_factor_gt 0.0270
_refine_ls_shift/su_max 0.001
_refine_ls_shift/su_mean 0.000
_refine_ls_structure_factor_coef Fsqd
_refine_ls_weighting_details 'calc w=1/[\s^2^(Fo^2^)+(0.0368P)^2^+0.8172P] where P=(Fo^2^+2Fc^2^)/3'
_refine_ls_weighting_scheme calc
_refine_ls_wR_factor_gt 0.0683
_refine_ls_wR_factor_ref 0.0722
_reflns_number_gt 6171
_reflns_number_total 7111
_reflns_threshold_expression I>2sigma(I)
_cod_data_source_file vm2068.cif
_cod_data_source_block I
_cod_database_code 2229255
_cod_database_fobs_code 2229255

loop_
_symmetry_equiv_pos_as_xyz
'x, y, z'
'-x, -y, -z'

loop_
_atom_site_type_symbol
_atom_site_label
_atom_site_fract_x
_atom_site_fract_y
_atom_site_fract_z
_atom_site_U_iso_or_equiv
_atom_site_adp_type
_atom_site_calc_flag
_atom_site_refinement_flags
_atom_site_occupancy
_atom_site_disorder_assembly
_atom_site_disorder_group
Zn Zn1 0.19481(2) 0.410155(19) 0.190924(17) 0.01900(7) Uani d . 1 . .
S S1 0.18204(6) 0.44706(5) 0.52312(4) 0.03297(15) Uani d U 1 . .
S S2 0.49821(6) 0.67240(5) 0.15470(4) 0.02846(13) Uani d U 1 . .
O O1 0.49220(16) 0.27533(15) 0.32934(13) 0.0348(4) Uani d . 1 . .
N N1 -0.00833(17) 0.43646(14) 0.15397(12) 0.0199(4) Uani d . 1 . .
N N2 0.15687(17) 0.30747(14) 0.04303(12) 0.0203(4) Uani d . 1 . .
N N3 0.37745(17) 0.31359(15) 0.16386(13) 0.0220(4) Uani d . 1 . .
N N4 0.15900(18) 0.42921(16) 0.32803(13) 0.0258(4) Uani d . 1 . .
C C1 -0.0848(2) 0.50901(18) 0.21249(16) 0.0250(5) Uani d . 1 . .
H H1 -0.0550 0.5474 0.2799 0.030 Uiso calc R 1 . .
C C2 -0.2065(2) 0.53031(19) 0.17825(18) 0.0295(5) Uani d . 1 . .
H H2 -0.2585 0.5832 0.2213 0.035 Uiso calc R 1 . .
C C3 -0.2508(2) 0.47373(19) 0.08096(17) 0.0292(5) Uani d . 1 . .
H H3 -0.3335 0.4873 0.0559 0.035 Uiso calc R 1 . .
C C4 -0.1727(2) 0.39631(19) 0.01981(17) 0.0257(5) Uani d . 1 . .
H H4 -0.2022 0.3550 -0.0472 0.031 Uiso calc R 1 . .
C C5 -0.0514(2) 0.38077(17) 0.05858(15) 0.0203(4) Uani d . 1 . .
C C6 0.0427(2) 0.30383(17) -0.00108(15) 0.0207(4) Uani d . 1 . .
C C7 -0.0008(2) 0.2307(2) -0.10502(16) 0.0303(5) Uani d . 1 . .
H H7A 0.0643 0.1770 -0.1305 0.045 Uiso calc R 1 . .
H H7B -0.0046 0.2726 -0.1462 0.045 Uiso calc R 1 . .
H H7C -0.0906 0.1945 -0.1065 0.045 Uiso calc R 1 . .
C C8 0.2657(2) 0.24304(18) -0.00450(16) 0.0251(5) Uani d . 1 . .
H H8A 0.2741 0.2412 -0.0721 0.030 Uiso calc R 1 . .
H H8B 0.2468 0.1685 -0.0090 0.030 Uiso calc R 1 . .
C C9 0.3955(2) 0.29495(19) 0.05839(16) 0.0260(5) Uani d . 1 . .
H H9A 0.4692 0.2479 0.0337 0.031 Uiso calc R 1 . .
H H9B 0.4218 0.3642 0.0529 0.031 Uiso calc R 1 . .
C C10 0.3596(2) 0.20758(18) 0.17256(17) 0.0258(5) Uani d . 1 . .
H H10A 0.4307 0.1628 0.1369 0.031 Uiso calc R 1 . .
H H10B 0.2706 0.1705 0.1409 0.031 Uiso calc R 1 . .
C C11 0.3674(2) 0.2191(2) 0.27917(17) 0.0292(5) Uani d . 1 . .
H H11A 0.2912 0.2582 0.3134 0.035 Uiso calc R 1 . .
H H11B 0.3584 0.1469 0.2815 0.035 Uiso calc R 1 . .
C C12 0.5035(2) 0.3799(2) 0.32699(18) 0.0331(6) Uani d . 1 . .
H H12A 0.5884 0.4205 0.3637 0.040 Uiso calc R 1 . .
H H12B 0.4266 0.4192 0.3599 0.040 Uiso calc R 1 . .
C C13 0.5035(2) 0.3728(2) 0.22158(18) 0.0290(5) Uani d . 1 . .
H H13A 0.5125 0.4461 0.2219 0.035 Uiso calc R 1 . .
H H13B 0.5823 0.3359 0.1896 0.035 Uiso calc R 1 . .
C C14 0.1676(2) 0.43803(17) 0.41001(16) 0.0214(4) Uani d U 1 . .
C C15 0.3793(2) 0.59693(16) 0.17611(15) 0.0194(4) Uani d U 1 . .
Zn Zn2 0.30417(2) 0.953591(19) 0.691039(17) 0.01820(7) Uani d . 1 . .
S S3 0.65029(6) 1.07952(5) 0.92910(4) 0.03050(14) Uani d U 1 . .
S S4 0.05616(6) 1.21315(5) 0.63775(4) 0.02613(13) Uani d U 1 . .
O O2 0.06613(17) 0.85681(14) 0.89498(12) 0.0358(4) Uani d . 1 . .
N N5 0.29418(19) 0.54316(15) 0.19158(14) 0.0279(4) Uani d . 1 . .
N N6 0.49783(18) 0.98236(14) 0.63008(13) 0.0220(4) Uani d . 1 . .
N N7 0.31286(18) 0.82075(14) 0.56062(12) 0.0213(4) Uani d . 1 . .
N N8 0.12340(17) 0.84559(14) 0.69974(13) 0.0222(4) Uani d . 1 . .
N N9 0.40186(18) 1.00133(15) 0.82261(13) 0.0241(4) Uani d . 1 . .
N N10 0.19805(19) 1.06809(15) 0.68484(14) 0.0261(4) Uani d U 1 . .
C C16 0.5889(2) 1.06648(18) 0.67001(16) 0.0268(5) Uani d . 1 . .
H H16 0.5638 1.1284 0.7224 0.032 Uiso calc R 1 . .
C C17 0.7190(2) 1.0676(2) 0.63832(17) 0.0301(5) Uani d . 1 . .
H H17 0.7814 1.1295 0.6675 0.036 Uiso calc R 1 . .
C C18 0.7562(2) 0.9774(2) 0.56381(17) 0.0333(6) Uani d . 1 . .
H H18 0.8453 0.9755 0.5415 0.040 Uiso calc R 1 . .
C C19 0.6615(2) 0.8887(2) 0.52143(17) 0.0304(5) Uani d . 1 . .
H H19 0.6847 0.8256 0.4695 0.036 Uiso calc R 1 . .
C C20 0.5332(2) 0.89417(17) 0.55625(15) 0.0215(4) Uani d . 1 . .
C C21 0.4233(2) 0.80383(18) 0.51743(15) 0.0232(5) Uani d . 1 . .
C C22 0.4504(3) 0.7028(2) 0.43377(17) 0.0346(6) Uani d . 1 . .
H H22A 0.3674 0.6537 0.4134 0.052 Uiso calc R 1 . .
H H22B 0.5214 0.6686 0.4551 0.052 Uiso calc R 1 . .
H H22C 0.4801 0.7197 0.3780 0.052 Uiso calc R 1 . .
C C23 0.1933(2) 0.74271(18) 0.53134(16) 0.0274(5) Uani d . 1 . .
H H23A 0.2126 0.6777 0.5428 0.033 Uiso calc R 1 . .
H H23B 0.1678 0.7213 0.4603 0.033 Uiso calc R 1 . .
C C24 0.0797(2) 0.79550(19) 0.59319(16) 0.0279(5) Uani d . 1 . .
H H24A 0.0490 0.8511 0.5714 0.033 Uiso calc R 1 . .
H H24B 0.0022 0.7411 0.5831 0.033 Uiso calc R 1 . .
C C25 0.0097(2) 0.9010(2) 0.75502(17) 0.0299(5) Uani d . 1 . .
H H25A -0.0732 0.8505 0.7369 0.036 Uiso calc R 1 . .
H H25B -0.0076 0.9618 0.7362 0.036 Uiso calc R 1 . .
C C26 0.0408(3) 0.9423(2) 0.86506(18) 0.0344(6) Uani d . 1 . .
H H26A 0.1213 0.9954 0.8837 0.041 Uiso calc R 1 . .
H H26B -0.0366 0.9789 0.8999 0.041 Uiso calc R 1 . .
C C27 0.1808(2) 0.8079(2) 0.84673(17) 0.0297(5) Uani d . 1 . .
H H27A 0.2018 0.7504 0.8690 0.036 Uiso calc R 1 . .
H H27B 0.2601 0.8621 0.8656 0.036 Uiso calc R 1 . .
C C28 0.1563(2) 0.76110(18) 0.73578(16) 0.0257(5) Uani d . 1 . .
H H28A 0.2382 0.7286 0.7048 0.031 Uiso calc R 1 . .
H H28B 0.0805 0.7038 0.7163 0.031 Uiso calc R 1 . .
C C29 0.5052(2) 1.03434(17) 0.86717(15) 0.0221(4) Uani d U 1 . .
C C30 0.1385(2) 1.12873(17) 0.66588(15) 0.0195(4) Uani d U 1 . .

loop_
_atom_site_aniso_label
_atom_site_aniso_U_11
_atom_site_aniso_U_22
_atom_site_aniso_U_33
_atom_site_aniso_U_12
_atom_site_aniso_U_13
_atom_site_aniso_U_23
Zn1 0.01919(13) 0.02094(13) 0.01724(13) -0.00064(10) -0.00103(9) 0.00842(10)
S1 0.0416(3) 0.0372(3) 0.0187(3) -0.0095(3) -0.0067(2) 0.0122(2)
S2 0.0309(3) 0.0258(3) 0.0314(3) 0.0019(2) 0.0092(2) 0.0139(2)
O1 0.0272(9) 0.0481(11) 0.0368(10) 0.0044(8) -0.0064(7) 0.0254(9)
N1 0.0206(9) 0.0204(9) 0.0189(9) -0.0010(7) -0.0006(7) 0.0085(7)
N2 0.0224(9) 0.0217(9) 0.0178(9) 0.0009(7) 0.0016(7) 0.0090(7)
N3 0.0185(9) 0.0266(10) 0.0238(9) 0.0001(7) -0.0003(7) 0.0135(8)
N4 0.0226(9) 0.0338(11) 0.0218(10) 0.0031(8) 0.0016(8) 0.0115(8)
C1 0.0268(11) 0.0226(11) 0.0227(11) 0.0014(9) 0.0001(9) 0.0060(9)
C2 0.0265(12) 0.0270(12) 0.0325(13) 0.0050(10) 0.0035(10) 0.0085(10)
C3 0.0220(11) 0.0356(13) 0.0326(13) 0.0024(10) -0.0024(10) 0.0166(11)
C4 0.0235(11) 0.0305(12) 0.0233(11) -0.0014(9) -0.0034(9) 0.0116(10)
C5 0.0202(10) 0.0220(11) 0.0201(11) -0.0032(8) -0.0008(8) 0.0107(9)
C6 0.0233(11) 0.0231(11) 0.0176(10) -0.0007(9) 0.0018(8) 0.0104(9)
C7 0.0302(12) 0.0398(14) 0.0171(11) 0.0030(11) -0.0005(9) 0.0070(10)
C8 0.0259(11) 0.0291(12) 0.0205(11) 0.0062(9) 0.0045(9) 0.0091(9)
C9 0.0231(11) 0.0328(13) 0.0259(12) 0.0058(9) 0.0059(9) 0.0146(10)
C10 0.0236(11) 0.0276(12) 0.0301(12) 0.0033(9) 0.0014(9) 0.0154(10)
C11 0.0285(12) 0.0334(13) 0.0335(13) 0.0038(10) 0.0003(10) 0.0216(11)
C12 0.0208(11) 0.0426(15) 0.0356(14) -0.0012(10) -0.0070(10) 0.0163(12)
C13 0.0187(11) 0.0347(13) 0.0354(13) 0.0004(10) -0.0016(9) 0.0162(11)
C14 0.0202(10) 0.0221(11) 0.0208(9) -0.0014(8) -0.0018(8) 0.0080(9)
C15 0.0252(10) 0.0166(10) 0.0155(10) 0.0041(8) -0.0013(8) 0.0050(8)
Zn2 0.01948(13) 0.01887(13) 0.01650(12) 0.00159(9) -0.00018(9) 0.00725(10)
S3 0.0260(3) 0.0318(3) 0.0302(3) -0.0036(2) -0.0090(2) 0.0100(3)
S4 0.0305(3) 0.0271(3) 0.0246(3) 0.0090(2) 0.0018(2) 0.0131(2)
O2 0.0370(9) 0.0446(11) 0.0289(9) -0.0068(8) 0.0065(7) 0.0194(8)
N5 0.0326(11) 0.0255(10) 0.0265(10) -0.0047(8) -0.0059(8) 0.0130(8)
N6 0.0259(9) 0.0223(9) 0.0187(9) 0.0026(8) 0.0026(7) 0.0089(8)
N7 0.0276(10) 0.0198(9) 0.0170(9) 0.0005(7) -0.0033(7) 0.0086(7)
N8 0.0202(9) 0.0255(10) 0.0210(9) -0.0024(7) -0.0029(7) 0.0102(8)
N9 0.0250(10) 0.0276(10) 0.0198(9) -0.0015(8) -0.0007(8) 0.0101(8)
N10 0.0296(10) 0.0273(10) 0.0250(10) 0.0069(8) 0.0042(8) 0.0132(8)
C16 0.0314(12) 0.0253(12) 0.0235(11) 0.0001(10) 0.0018(9) 0.0098(10)
C17 0.0308(12) 0.0376(14) 0.0230(12) -0.0053(10) 0.0011(10) 0.0146(10)
C18 0.0272(12) 0.0524(16) 0.0244(12) 0.0039(11) 0.0069(10) 0.0190(12)
C19 0.0339(13) 0.0380(14) 0.0199(11) 0.0090(11) 0.0064(10) 0.0106(10)
C20 0.0279(11) 0.0256(11) 0.0136(10) 0.0071(9) 0.0021(8) 0.0095(9)
C21 0.0334(12) 0.0245(11) 0.0136(10) 0.0073(9) -0.0017(9) 0.0089(9)
C22 0.0460(15) 0.0313(13) 0.0214(12) 0.0067(11) 0.0035(11) 0.0040(10)
C23 0.0358(13) 0.0253(12) 0.0185(11) -0.0049(10) -0.0071(9) 0.0077(9)
C24 0.0259(11) 0.0317(13) 0.0240(12) -0.0073(10) -0.0087(9) 0.0112(10)
C25 0.0222(11) 0.0342(13) 0.0351(13) -0.0021(10) 0.0003(10) 0.0166(11)
C26 0.0303(13) 0.0373(14) 0.0337(13) -0.0030(11) 0.0070(10) 0.0123(11)
C27 0.0306(12) 0.0352(13) 0.0261(12) -0.0081(10) -0.0031(10) 0.0172(10)
C28 0.0256(11) 0.0265(12) 0.0270(12) -0.0061(9) -0.0028(9) 0.0144(10)
C29 0.0244(10) 0.0232(11) 0.0186(10) 0.0015(8) 0.0009(8) 0.0084(9)
C30 0.0208(10) 0.0203(10) 0.0168(10) 0.0005(8) 0.0024(8) 0.0067(8)

loop_
_atom_type_symbol
_atom_type_description
_atom_type_scat_dispersion_real
_atom_type_scat_dispersion_imag
_atom_type_scat_source
C C 0.0033 0.0016 'International Tables Vol C Tables 4.2.6.8 and 6.1.1.4'
H H 0.0000 0.0000 'International Tables Vol C Tables 4.2.6.8 and 6.1.1.4'
N N 0.0061 0.0033 'International Tables Vol C Tables 4.2.6.8 and 6.1.1.4'
O O 0.0106 0.0060 'International Tables Vol C Tables 4.2.6.8 and 6.1.1.4'
S S 0.1246 0.1234 'International Tables Vol C Tables 4.2.6.8 and 6.1.1.4'
Zn Zn 0.2839 1.4301 'International Tables Vol C Tables 4.2.6.8 and 6.1.1.4'

loop_
_geom_angle_atom_site_label_1
_geom_angle_atom_site_label_2
_geom_angle_atom_site_label_3
_geom_angle_site_symmetry_1
_geom_angle_site_symmetry_3
_geom_angle
_geom_angle_publ_flag
N4 Zn1 N5 . . 109.20(8) ?
N4 Zn1 N2 . . 144.10(7) ?
N5 Zn1 N2 . . 106.50(7) ?
N4 Zn1 N1 . . 94.84(7) ?
N5 Zn1 N1 . . 99.47(7) ?
N2 Zn1 N1 . . 75.52(7) ?
N4 Zn1 N3 . . 101.50(7) ?
N5 Zn1 N3 . . 95.61(7) ?
N2 Zn1 N3 . . 78.47(7) ?
N1 Zn1 N3 . . 152.73(7) ?
C11 O1 C12 . . 108.95(17) ?
C1 N1 C5 . . 118.96(18) ?
C1 N1 Zn1 . . 126.23(14) ?
C5 N1 Zn1 . . 114.37(14) ?
C6 N2 C8 . . 123.61(18) ?
C6 N2 Zn1 . . 119.77(15) ?
C8 N2 Zn1 . . 116.62(13) ?
C13 N3 C9 . . 107.76(16) ?
C13 N3 C10 . . 108.19(17) ?
C9 N3 C10 . . 108.54(17) ?
C13 N3 Zn1 . . 114.89(14) ?
C9 N3 Zn1 . . 99.80(12) ?
C10 N3 Zn1 . . 116.86(13) ?
C14 N4 Zn1 . . 165.19(18) ?
N1 C1 C2 . . 122.2(2) ?
N1 C1 H1 . . 118.9 ?
C2 C1 H1 . . 118.9 ?
C3 C2 C1 . . 119.0(2) ?
C3 C2 H2 . . 120.5 ?
C1 C2 H2 . . 120.5 ?
C2 C3 C4 . . 119.1(2) ?
C2 C3 H3 . . 120.5 ?
C4 C3 H3 . . 120.5 ?
C5 C4 C3 . . 118.7(2) ?
C5 C4 H4 . . 120.7 ?
C3 C4 H4 . . 120.7 ?
N1 C5 C4 . . 122.0(2) ?
N1 C5 C6 . . 114.78(18) ?
C4 C5 C6 . . 123.18(19) ?
N2 C6 C5 . . 115.26(18) ?
N2 C6 C7 . . 125.6(2) ?
C5 C6 C7 . . 119.15(18) ?
C6 C7 H7A . . 109.5 ?
C6 C7 H7B . . 109.5 ?
H7A C7 H7B . . 109.5 ?
C6 C7 H7C . . 109.5 ?
H7A C7 H7C . . 109.5 ?
H7B C7 H7C . . 109.5 ?
N2 C8 C9 . . 107.21(18) ?
N2 C8 H8A . . 110.3 ?
C9 C8 H8A . . 110.3 ?
N2 C8 H8B . . 110.3 ?
C9 C8 H8B . . 110.3 ?
H8A C8 H8B . . 108.5 ?
N3 C9 C8 . . 110.92(17) ?
N3 C9 H9A . . 109.5 ?
C8 C9 H9A . . 109.5 ?
N3 C9 H9B . . 109.5 ?
C8 C9 H9B . . 109.5 ?
H9A C9 H9B . . 108.0 ?
N3 C10 C11 . . 111.94(19) ?
N3 C10 H10A . . 109.2 ?
C11 C10 H10A . . 109.2 ?
N3 C10 H10B . . 109.2 ?
C11 C10 H10B . . 109.2 ?
H10A C10 H10B . . 107.9 ?
O1 C11 C10 . . 111.59(18) ?
O1 C11 H11A . . 109.3 ?
C10 C11 H11A . . 109.3 ?
O1 C11 H11B . . 109.3 ?
C10 C11 H11B . . 109.3 ?
H11A C11 H11B . . 108.0 ?
O1 C12 C13 . . 110.8(2) ?
O1 C12 H12A . . 109.5 ?
C13 C12 H12A . . 109.5 ?
O1 C12 H12B . . 109.5 ?
C13 C12 H12B . . 109.5 ?
H12A C12 H12B . . 108.1 ?
N3 C13 C12 . . 111.49(18) ?
N3 C13 H13A . . 109.3 ?
C12 C13 H13A . . 109.3 ?
N3 C13 H13B . . 109.3 ?
C12 C13 H13B . . 109.3 ?
H13A C13 H13B . . 108.0 ?
N4 C14 S1 . . 178.3(2) ?
N5 C15 S2 . . 179.9(3) ?
N10 Zn2 N9 . . 109.96(8) ?
N10 Zn2 N7 . . 116.72(7) ?
N9 Zn2 N7 . . 132.79(7) ?
N10 Zn2 N6 . . 103.26(7) ?
N9 Zn2 N6 . . 88.45(7) ?
N7 Zn2 N6 . . 74.79(7) ?
N10 Zn2 N8 . . 95.58(7) ?
N9 Zn2 N8 . . 104.11(7) ?
N7 Zn2 N8 . . 78.69(7) ?
N6 Zn2 N8 . . 152.32(7) ?
C27 O2 C26 . . 108.42(17) ?
C15 N5 Zn1 . . 158.34(19) ?
C16 N6 C20 . . 118.93(19) ?
C16 N6 Zn2 . . 126.84(15) ?
C20 N6 Zn2 . . 112.82(14) ?
C21 N7 C23 . . 123.23(19) ?
C21 N7 Zn2 . . 120.06(15) ?
C23 N7 Zn2 . . 116.11(14) ?
C25 N8 C24 . . 108.46(17) ?
C25 N8 C28 . . 108.55(17) ?
C24 N8 C28 . . 109.78(17) ?
C25 N8 Zn2 . . 115.82(13) ?
C24 N8 Zn2 . . 98.72(13) ?
C28 N8 Zn2 . . 114.90(13) ?
C29 N9 Zn2 . . 145.54(17) ?
C30 N10 Zn2 . . 169.54(18) ?
N6 C16 C17 . . 122.6(2) ?
N6 C16 H16 . . 118.7 ?
C17 C16 H16 . . 118.7 ?
C18 C17 C16 . . 118.7(2) ?
C18 C17 H17 . . 120.6 ?
C16 C17 H17 . . 120.6 ?
C17 C18 C19 . . 119.1(2) ?
C17 C18 H18 . . 120.4 ?
C19 C18 H18 . . 120.4 ?
C20 C19 C18 . . 118.7(2) ?
C20 C19 H19 . . 120.6 ?
C18 C19 H19 . . 120.6 ?
N6 C20 C19 . . 121.9(2) ?
N6 C20 C21 . . 114.45(18) ?
C19 C20 C21 . . 123.7(2) ?
N7 C21 C22 . . 125.4(2) ?
N7 C21 C20 . . 115.53(19) ?
C22 C21 C20 . . 119.0(2) ?
C21 C22 H22A . . 109.5 ?
C21 C22 H22B . . 109.5 ?
H22A C22 H22B . . 109.5 ?
C21 C22 H22C . . 109.5 ?
H22A C22 H22C . . 109.5 ?
H22B C22 H22C . . 109.5 ?
N7 C23 C24 . . 107.55(18) ?
N7 C23 H23A . . 110.2 ?
C24 C23 H23A . . 110.2 ?
N7 C23 H23B . . 110.2 ?
C24 C23 H23B . . 110.2 ?
H23A C23 H23B . . 108.5 ?
N8 C24 C23 . . 111.46(18) ?
N8 C24 H24A . . 109.3 ?
C23 C24 H24A . . 109.3 ?
N8 C24 H24B . . 109.3 ?
C23 C24 H24B . . 109.3 ?
H24A C24 H24B . . 108.0 ?
N8 C25 C26 . . 111.31(19) ?
N8 C25 H25A . . 109.4 ?
C26 C25 H25A . . 109.4 ?
N8 C25 H25B . . 109.4 ?
C26 C25 H25B . . 109.4 ?
H25A C25 H25B . . 108.0 ?
O2 C26 C25 . . 111.0(2) ?
O2 C26 H26A . . 109.4 ?
C25 C26 H26A . . 109.4 ?
O2 C26 H26B . . 109.4 ?
C25 C26 H26B . . 109.4 ?
H26A C26 H26B . . 108.0 ?
O2 C27 C28 . . 111.75(19) ?
O2 C27 H27A . . 109.3 ?
C28 C27 H27A . . 109.3 ?
O2 C27 H27B . . 109.3 ?
C28 C27 H27B . . 109.3 ?
H27A C27 H27B . . 107.9 ?
N8 C28 C27 . . 110.69(19) ?
N8 C28 H28A . . 109.5 ?
C27 C28 H28A . . 109.5 ?
N8 C28 H28B . . 109.5 ?
C27 C28 H28B . . 109.5 ?
H28A C28 H28B . . 108.1 ?
N9 C29 S3 . . 179.5(2) ?
N10 C30 S4 . . 179.1(2) ?

loop_
_geom_bond_atom_site_label_1
_geom_bond_atom_site_label_2
_geom_bond_site_symmetry_2
_geom_bond_distance
_geom_bond_publ_flag
Zn1 N4 . 1.9752(18) ?
Zn1 N5 . 1.9858(19) ?
Zn1 N2 . 2.0851(17) ?
Zn1 N1 . 2.1647(17) ?
Zn1 N3 . 2.2698(18) ?
S1 C14 . 1.621(2) ?
S2 C15 . 1.620(2) ?
O1 C11 . 1.426(3) ?
O1 C12 . 1.428(3) ?
N1 C1 . 1.333(3) ?
N1 C5 . 1.349(3) ?
N2 C6 . 1.278(3) ?
N2 C8 . 1.459(3) ?
N3 C13 . 1.481(3) ?
N3 C9 . 1.489(3) ?
N3 C10 . 1.490(3) ?
N4 C14 . 1.164(3) ?
C1 C2 . 1.389(3) ?
C1 H1 . 0.9500 ?
C2 C3 . 1.377(3) ?
C2 H2 . 0.9500 ?
C3 C4 . 1.393(3) ?
C3 H3 . 0.9500 ?
C4 C5 . 1.383(3) ?
C4 H4 . 0.9500 ?
C5 C6 . 1.488(3) ?
C6 C7 . 1.495(3) ?
C7 H7A . 0.9800 ?
C7 H7B . 0.9800 ?
C7 H7C . 0.9800 ?
C8 C9 . 1.518(3) ?
C8 H8A . 0.9900 ?
C8 H8B . 0.9900 ?
C9 H9A . 0.9900 ?
C9 H9B . 0.9900 ?
C10 C11 . 1.513(3) ?
C10 H10A . 0.9900 ?
C10 H10B . 0.9900 ?
C11 H11A . 0.9900 ?
C11 H11B . 0.9900 ?
C12 C13 . 1.514(3) ?
C12 H12A . 0.9900 ?
C12 H12B . 0.9900 ?
C13 H13A . 0.9900 ?
C13 H13B . 0.9900 ?
C15 N5 . 1.158(3) ?
Zn2 N10 . 1.9702(19) ?
Zn2 N9 . 1.9847(18) ?
Zn2 N7 . 2.0724(18) ?
Zn2 N6 . 2.2113(18) ?
Zn2 N8 . 2.2662(17) ?
S3 C29 . 1.626(2) ?
S4 C30 . 1.625(2) ?
O2 C27 . 1.424(3) ?
O2 C26 . 1.426(3) ?
N6 C16 . 1.328(3) ?
N6 C20 . 1.346(3) ?
N7 C21 . 1.272(3) ?
N7 C23 . 1.464(3) ?
N8 C25 . 1.484(3) ?
N8 C24 . 1.483(3) ?
N8 C28 . 1.489(3) ?
N9 C29 . 1.162(3) ?
N10 C30 . 1.160(3) ?
C16 C17 . 1.384(3) ?
C16 H16 . 0.9500 ?
C17 C18 . 1.374(3) ?
C17 H17 . 0.9500 ?
C18 C19 . 1.392(3) ?
C18 H18 . 0.9500 ?
C19 C20 . 1.380(3) ?
C19 H19 . 0.9500 ?
C20 C21 . 1.497(3) ?
C21 C22 . 1.495(3) ?
C22 H22A . 0.9800 ?
C22 H22B . 0.9800 ?
C22 H22C . 0.9800 ?
C23 C24 . 1.511(3) ?
C23 H23A . 0.9900 ?
C23 H23B . 0.9900 ?
C24 H24A . 0.9900 ?
C24 H24B . 0.9900 ?
C25 C26 . 1.508(3) ?
C25 H25A . 0.9900 ?
C25 H25B . 0.9900 ?
C26 H26A . 0.9900 ?
C26 H26B . 0.9900 ?
C27 C28 . 1.509(3) ?
C27 H27A . 0.9900 ?
C27 H27B . 0.9900 ?
C28 H28A . 0.9900 ?
C28 H28B . 0.9900 ?

loop_
_geom_hbond_atom_site_label_D
_geom_hbond_atom_site_label_H
_geom_hbond_atom_site_label_A
_geom_hbond_site_symmetry_A
_geom_hbond_distance_DH
_geom_hbond_distance_HA
_geom_hbond_distance_DA
_geom_hbond_angle_DHA
C12 H12A S1 2_666 0.99 2.84 3.826(2) 175
C16 H16 S2 2_676 0.95 2.74 3.670(2) 168
C27 H27B N9 . 0.99 2.55 3.421(3) 147
